data_1557060
loop_
_publ_author_name
'B\"urger, Marcel'
'Loch, Maximilian N.'
'Jones, Peter G.'
'Werz, Daniel B.'

_publ_section_title
;
 From 1,2-difunctionalisation to cyanide-transfer cascades -- Pd-catalysed
 cyanosulfenylation of internal (oligo)alkynes
;
_journal_issue 7
_journal_name_full 'Chemical Science'
_journal_page_first 1912
_journal_page_last 1917
_journal_paper_doi 10.1039/C9SC04569D
_journal_volume 11
_journal_year 2020
_chemical_formula_sum 'C18 H19 N S Si'
_chemical_formula_weight 309.49
_space_group_crystal_system triclinic
_space_group_IT_number 2
_space_group_name_Hall '-P 1'
_space_group_name_H-M_alt 'P -1'
_atom_sites_solution_hydrogens geom
_audit_creation_method SHELXL-2017/1
_audit_update_record
;
2019-12-03 deposited with the CCDC.	2020-01-16 downloaded from the CCDC.
;
_cell_angle_alpha 117.5842(14)
_cell_angle_beta 92.3119(11)
_cell_angle_gamma 95.1854(11)
_cell_formula_units_Z 2
_cell_length_a 8.52831(11)
_cell_length_b 10.39109(14)
_cell_length_c 11.21545(16)
_cell_measurement_reflns_used 44470
_cell_measurement_temperature 100(2)
_cell_measurement_theta_max 34.1460
_cell_measurement_theta_min 3.0460
_cell_volume 873.50(2)
_computing_cell_refinement 'CrysAlisPro 1.171.40.67a (Rigaku OD, 2019)'
_computing_data_collection 'CrysAlisPro 1.171.40.67a (Rigaku OD, 2019)'
_computing_data_reduction 'CrysAlisPro 1.171.40.67a (Rigaku OD, 2019)'
_computing_molecular_graphics 'Siemens XP'
_computing_publication_material SHELXL-2017
_computing_structure_refinement 'SHELXL-2017/1 (Sheldrick, 2017)'
_computing_structure_solution SHELXT
_diffrn_ambient_temperature 100(2)
_diffrn_detector_area_resol_mean 10.0000
_diffrn_measured_fraction_theta_full 0.989
_diffrn_measured_fraction_theta_max 0.938
_diffrn_measurement_device_type 'XtaLAB Synergy, Single source at offset/far, Hy'
_diffrn_measurement_method '\w scans'
_diffrn_radiation_type MoK\a
_diffrn_radiation_wavelength 0.71073
_diffrn_reflns_av_R_equivalents 0.0342
_diffrn_reflns_av_unetI/netI 0.0103
_diffrn_reflns_Laue_measured_fraction_full 0.989
_diffrn_reflns_Laue_measured_fraction_max 0.938
_diffrn_reflns_limit_h_max 13
_diffrn_reflns_limit_h_min -13
_diffrn_reflns_limit_k_max 16
_diffrn_reflns_limit_k_min -16
_diffrn_reflns_limit_l_max 17
_diffrn_reflns_limit_l_min -17
_diffrn_reflns_number 12628
_diffrn_reflns_point_group_measured_fraction_full 0.989
_diffrn_reflns_point_group_measured_fraction_max 0.938
_diffrn_reflns_theta_full 33.000
_diffrn_reflns_theta_max 34.093
_diffrn_reflns_theta_min 3.019
_diffrn_source 'micro-focus sealed X-ray tube'
_exptl_absorpt_coefficient_mu 0.247
_exptl_absorpt_correction_T_max 1.00000
_exptl_absorpt_correction_T_min 0.93004
_exptl_absorpt_correction_type multi-scan
_exptl_absorpt_process_details
;
CrysAlisPro 1.171.40.67a (Rigaku Oxford Diffraction, 2019)
Empirical absorption correction using spherical harmonics,
 implemented in SCALE3 ABSPACK scaling algorithm.
;
_exptl_crystal_colour colourless
_exptl_crystal_density_diffrn 1.177
_exptl_crystal_description irregular
_exptl_crystal_F_000 328
_exptl_crystal_size_max 0.25
_exptl_crystal_size_mid 0.20
_exptl_crystal_size_min 0.05
_refine_diff_density_max 0.489
_refine_diff_density_min -0.227
_refine_diff_density_rms 0.050
_refine_ls_extinction_method none
_refine_ls_goodness_of_fit_ref 1.068
_refine_ls_hydrogen_treatment constr
_refine_ls_matrix_type full
_refine_ls_number_parameters 194
_refine_ls_number_reflns 12628
_refine_ls_number_restraints 0
_refine_ls_restrained_S_all 1.068
_refine_ls_R_factor_all 0.0379
_refine_ls_R_factor_gt 0.0335
_refine_ls_shift/su_max 0.002
_refine_ls_shift/su_mean 0.000
_refine_ls_structure_factor_coef Fsqd
_refine_ls_weighting_details 'w=1/[\s^2^(Fo^2^)+(0.0567P)^2^+0.0939P] where P=(Fo^2^+2Fc^2^)/3'
_refine_ls_weighting_scheme calc
_refine_ls_wR_factor_gt 0.0950
_refine_ls_wR_factor_ref 0.0982
_reflns_Friedel_coverage 0.000
_reflns_number_gt 11145
_reflns_number_total 12628
_reflns_threshold_expression 'I > 2\s(I)'
_cod_data_source_file c9sc04569d3.cif
_cod_data_source_block burtwi_5
_cod_depositor_comments
;Adding full bibliography for 1557060--1557069.cif.

 Adding full bibliography for 1557060--1557069.cif.
;
_cod_database_code 1557060
_shelx_shelxl_version_number 2017/1
_shelx_space_group_comment
;
The symmetry employed for this shelxl refinement is uniquely defined
by the following loop, which should always be used as a source of
symmetry information in preference to the above space-group names.
They are only intended as comments.
;
_shelx_estimated_absorpt_t_min 0.941
_shelx_estimated_absorpt_t_max 0.988

loop_
_space_group_symop_operation_xyz
'x, y, z'
'-x, -y, -z'

loop_
_atom_site_label
_atom_site_type_symbol
_atom_site_fract_x
_atom_site_fract_y
_atom_site_fract_z
_atom_site_U_iso_or_equiv
_atom_site_adp_type
_atom_site_occupancy
_atom_site_site_symmetry_order
_atom_site_calc_flag
_atom_site_refinement_flags_posn
_atom_site_refinement_flags_adp
S1 S 0.16610(3) 0.65295(2) 0.57773(2) 0.01995(6) Uani 1 1 d . .
Si1 Si 0.28905(3) 0.23571(2) 0.57593(2) 0.01915(6) Uani 1 1 d . .
N1 N 0.29086(10) 0.34232(9) 0.29502(8) 0.02613(15) Uani 1 1 d . .
C1 C 0.22171(10) 0.82580(8) 0.72237(8) 0.01771(13) Uani 1 1 d . .
C2 C 0.38045(10) 0.88398(10) 0.75529(9) 0.02270(15) Uani 1 1 d . .
H2 H 0.458512 0.831349 0.701068 0.027 Uiso 1 1 calc R U
C3 C 0.42435(12) 1.01945(10) 0.86783(10) 0.02680(17) Uani 1 1 d . .
H3 H 0.532573 1.059289 0.890719 0.032 Uiso 1 1 calc R U
C4 C 0.30987(13) 1.09653(10) 0.94683(9) 0.02682(18) Uani 1 1 d . .
H4 H 0.339925 1.188811 1.023902 0.032 Uiso 1 1 calc R U
C5 C 0.15179(12) 1.03866(10) 0.91308(10) 0.02597(17) Uani 1 1 d . .
H5 H 0.073809 1.092090 0.966771 0.031 Uiso 1 1 calc R U
C6 C 0.10653(10) 0.90288(9) 0.80112(9) 0.02142(15) Uani 1 1 d . .
H6 H -0.001735 0.863153 0.778614 0.026 Uiso 1 1 calc R U
C7 C 0.22672(9) 0.53023(8) 0.63383(8) 0.01617(13) Uani 1 1 d . .
C8 C 0.08157(10) 0.60288(9) 0.84051(8) 0.02007(15) Uani 1 1 d . .
H8 H -0.012948 0.595560 0.788775 0.024 Uiso 1 1 calc R U
C9 C 0.07927(11) 0.64112(10) 0.97675(9) 0.02344(16) Uani 1 1 d . .
H9 H -0.017428 0.658216 1.017535 0.028 Uiso 1 1 calc R U
C10 C 0.21773(12) 0.65449(10) 1.05361(9) 0.02517(17) Uani 1 1 d . .
H10 H 0.215487 0.680423 1.146575 0.030 Uiso 1 1 calc R U
C11 C 0.35942(11) 0.62984(10) 0.99420(9) 0.02369(16) Uani 1 1 d . .
H11 H 0.454149 0.639741 1.046877 0.028 Uiso 1 1 calc R U
C12 C 0.36290(10) 0.59054(9) 0.85721(8) 0.01975(14) Uani 1 1 d . .
H12 H 0.459940 0.574311 0.816903 0.024 Uiso 1 1 calc R U
C13 C 0.22354(9) 0.57519(8) 0.77981(8) 0.01683(13) Uani 1 1 d . .
C14 C 0.26559(9) 0.39753(9) 0.54325(8) 0.01710(13) Uani 1 1 d . .
C15 C 0.27774(10) 0.37075(9) 0.40652(8) 0.01935(14) Uani 1 1 d . .
C16 C 0.16120(13) 0.23613(11) 0.70698(11) 0.02958(19) Uani 1 1 d . .
H16A H 0.158763 0.142314 0.708259 0.044 Uiso 1 1 calc R U
H16B H 0.053700 0.250715 0.685858 0.044 Uiso 1 1 calc R U
H16C H 0.203912 0.315596 0.795721 0.044 Uiso 1 1 calc R U
C17 C 0.50091(12) 0.23678(11) 0.62542(10) 0.02796(18) Uani 1 1 d . .
H17A H 0.537823 0.328378 0.707210 0.042 Uiso 1 1 calc R U
H17B H 0.564552 0.228659 0.551966 0.042 Uiso 1 1 calc R U
H17C H 0.511602 0.153879 0.643079 0.042 Uiso 1 1 calc R U
C18 C 0.22164(12) 0.06699(10) 0.41381(10) 0.02785(18) Uani 1 1 d . .
H18A H 0.237258 -0.019580 0.424407 0.042 Uiso 1 1 calc R U
H18B H 0.283084 0.067262 0.341933 0.042 Uiso 1 1 calc R U
H18C H 0.109224 0.064788 0.390062 0.042 Uiso 1 1 calc R U

loop_
_atom_site_aniso_label
_atom_site_aniso_U_11
_atom_site_aniso_U_22
_atom_site_aniso_U_33
_atom_site_aniso_U_23
_atom_site_aniso_U_13
_atom_site_aniso_U_12
S1 0.02654(11) 0.01706(9) 0.01551(9) 0.00721(7) -0.00088(7) 0.00282(7)
Si1 0.02134(11) 0.01784(11) 0.01920(11) 0.00902(9) 0.00335(8) 0.00426(8)
N1 0.0288(4) 0.0291(4) 0.0200(3) 0.0100(3) 0.0063(3) 0.0075(3)
C1 0.0220(3) 0.0156(3) 0.0158(3) 0.0075(3) 0.0023(3) 0.0030(2)
C2 0.0217(4) 0.0212(4) 0.0230(4) 0.0083(3) 0.0031(3) 0.0034(3)
C3 0.0271(4) 0.0228(4) 0.0258(4) 0.0084(3) -0.0013(3) -0.0009(3)
C4 0.0398(5) 0.0177(4) 0.0197(4) 0.0064(3) 0.0042(3) 0.0010(3)
C5 0.0350(5) 0.0192(4) 0.0257(4) 0.0106(3) 0.0134(3) 0.0072(3)
C6 0.0232(4) 0.0192(3) 0.0246(4) 0.0118(3) 0.0067(3) 0.0049(3)
C7 0.0163(3) 0.0168(3) 0.0155(3) 0.0077(3) 0.0014(2) 0.0011(2)
C8 0.0217(4) 0.0205(3) 0.0208(3) 0.0112(3) 0.0055(3) 0.0053(3)
C9 0.0290(4) 0.0228(4) 0.0220(4) 0.0120(3) 0.0107(3) 0.0071(3)
C10 0.0354(5) 0.0235(4) 0.0167(3) 0.0094(3) 0.0054(3) 0.0033(3)
C11 0.0279(4) 0.0242(4) 0.0174(3) 0.0093(3) -0.0014(3) -0.0006(3)
C12 0.0202(3) 0.0207(3) 0.0169(3) 0.0078(3) 0.0013(3) 0.0008(3)
C13 0.0199(3) 0.0154(3) 0.0150(3) 0.0069(3) 0.0028(2) 0.0020(2)
C14 0.0171(3) 0.0182(3) 0.0159(3) 0.0077(3) 0.0028(2) 0.0027(2)
C15 0.0188(3) 0.0194(3) 0.0192(3) 0.0081(3) 0.0034(3) 0.0041(3)
C16 0.0374(5) 0.0245(4) 0.0314(5) 0.0164(4) 0.0122(4) 0.0034(4)
C17 0.0268(4) 0.0329(5) 0.0263(4) 0.0148(4) 0.0007(3) 0.0096(3)
C18 0.0315(5) 0.0193(4) 0.0283(4) 0.0076(3) -0.0004(3) 0.0035(3)

loop_
_atom_type_symbol
_atom_type_description
_atom_type_scat_dispersion_real
_atom_type_scat_dispersion_imag
_atom_type_scat_source
C C 0.0033 0.0016 'International Tables Vol C Tables 4.2.6.8 and 6.1.1.4'
H H 0.0000 0.0000 'International Tables Vol C Tables 4.2.6.8 and 6.1.1.4'
N N 0.0061 0.0033 'International Tables Vol C Tables 4.2.6.8 and 6.1.1.4'
Si Si 0.0817 0.0704 'International Tables Vol C Tables 4.2.6.8 and 6.1.1.4'
S S 0.1246 0.1234 'International Tables Vol C Tables 4.2.6.8 and 6.1.1.4'

loop_
_geom_angle_atom_site_label_1
_geom_angle_atom_site_label_2
_geom_angle_atom_site_label_3
_geom_angle
C7 S1 C1 102.20(4)
C16 Si1 C17 110.98(5)
C16 Si1 C18 107.98(5)
C17 Si1 C18 109.70(5)
C16 Si1 C14 111.41(4)
C17 Si1 C14 110.07(4)
C18 Si1 C14 106.58(4)
C2 C1 C6 120.37(8)
C2 C1 S1 119.60(6)
C6 C1 S1 120.03(7)
C3 C2 C1 119.79(8)
C4 C3 C2 120.02(9)
C5 C4 C3 119.99(8)
C4 C5 C6 120.50(8)
C5 C6 C1 119.33(8)
C14 C7 C13 122.73(7)
C14 C7 S1 120.10(6)
C13 C7 S1 117.07(6)
C9 C8 C13 119.83(8)
C10 C9 C8 120.37(8)
C11 C10 C9 119.91(8)
C10 C11 C12 120.19(8)
C13 C12 C11 119.84(8)
C12 C13 C8 119.84(7)
C12 C13 C7 119.80(7)
C8 C13 C7 120.37(7)
C7 C14 C15 117.78(7)
C7 C14 Si1 126.25(6)
C15 C14 Si1 115.75(6)
N1 C15 C14 176.32(9)

loop_
_geom_bond_atom_site_label_1
_geom_bond_atom_site_label_2
_geom_bond_distance
S1 C7 1.7678(8)
S1 C1 1.7799(8)
Si1 C16 1.8636(10)
Si1 C17 1.8661(10)
Si1 C18 1.8686(10)
Si1 C14 1.9046(8)
N1 C15 1.1571(11)
C1 C2 1.3927(12)
C1 C6 1.3941(11)
C2 C3 1.3914(13)
C3 C4 1.3906(14)
C4 C5 1.3870(15)
C5 C6 1.3922(13)
C7 C14 1.3623(11)
C7 C13 1.4823(10)
C8 C9 1.3909(11)
C8 C13 1.4001(11)
C9 C10 1.3907(14)
C10 C11 1.3902(13)
C11 C12 1.3974(11)
C12 C13 1.3950(11)
C14 C15 1.4361(11)

loop_
_geom_torsion_atom_site_label_1
_geom_torsion_atom_site_label_2
_geom_torsion_atom_site_label_3
_geom_torsion_atom_site_label_4
_geom_torsion
C7 S1 C1 C2 74.88(7)
C7 S1 C1 C6 -105.83(7)
C6 C1 C2 C3 0.35(13)
S1 C1 C2 C3 179.64(7)
C1 C2 C3 C4 -0.20(14)
C2 C3 C4 C5 -0.29(14)
C3 C4 C5 C6 0.63(14)
C4 C5 C6 C1 -0.48(13)
C2 C1 C6 C5 -0.01(12)
S1 C1 C6 C5 -179.30(6)
C1 S1 C7 C14 -152.99(7)
C1 S1 C7 C13 30.51(7)
C13 C8 C9 C10 1.11(13)
C8 C9 C10 C11 0.14(13)
C9 C10 C11 C12 -0.51(14)
C10 C11 C12 C13 -0.38(13)
C11 C12 C13 C8 1.63(12)
C11 C12 C13 C7 -178.62(8)
C9 C8 C13 C12 -1.99(12)
C9 C8 C13 C7 178.25(7)
C14 C7 C13 C12 63.80(11)
S1 C7 C13 C12 -119.80(7)
C14 C7 C13 C8 -116.45(9)
S1 C7 C13 C8 59.95(9)
C13 C7 C14 C15 -174.83(7)
S1 C7 C14 C15 8.88(10)
C13 C7 C14 Si1 10.73(11)
S1 C7 C14 Si1 -165.57(4)
